data_4510281
loop_
_publ_author_name
'Gupta, Arvind K.'
'Srivastava, Anant Kumar'
'Mahawar, Indra Kumar'
'Boomishankar, Ramamoorthy'

_publ_section_title
;
 Discrete and Polymeric Cu(II) Complexes Derived from in Situ Generated
 Pyridyl-Functionalized Bis(amido)phosphate Ligands, [PO2(NHPy)2]&#x2212;
;
_journal_issue 4
_journal_name_full 'Crystal Growth &amp; Design'
_journal_page_first 1701
_journal_paper_doi 10.1021/cg401847w
_journal_volume 14
_journal_year 2014
_chemical_formula_sum 'C26 H42 Cu N10 O10 P2'
_chemical_formula_weight 780.17
_chemical_name_systematic
;
 ?
;
_space_group_crystal_system orthorhombic
_space_group_IT_number 66
_space_group_name_Hall '-C 2 2c'
_space_group_name_H-M_alt 'C c c m'
_symmetry_space_group_name_Hall '-C 2 2c'
_symmetry_space_group_name_H-M 'C c c m'
_atom_sites_solution_hydrogens mixed
_audit_creation_method SHELXL-2013
_cell_angle_alpha 90
_cell_angle_beta 90
_cell_angle_gamma 90
_cell_formula_units_Z 4
_cell_length_a 13.158(8)
_cell_length_b 14.942(9)
_cell_length_c 16.667(10)
_cell_measurement_reflns_used 5494
_cell_measurement_temperature 100(2)
_cell_measurement_theta_max 28.33
_cell_measurement_theta_min 2.99
_cell_volume 3277(3)
_computing_cell_refinement 'Bruker SAINT'
_computing_data_collection 'Bruker APEX2'
_computing_data_reduction 'Bruker SAINT'
_computing_molecular_graphics 'Bruker SHELXTL'
_computing_publication_material 'Bruker SHELXTL'
_computing_structure_refinement 'SHELXL-2013 (Sheldrick, 2013)'
_computing_structure_solution 'SHELXS-97 (Sheldrick, 2008)'
_diffrn_ambient_temperature 100(2)
_diffrn_measured_fraction_theta_full 0.997
_diffrn_measured_fraction_theta_max 0.990
_diffrn_measurement_device_type 'Bruker APEX-II CCD'
_diffrn_measurement_method '\f and \w scans'
_diffrn_radiation_type MoK\a
_diffrn_radiation_wavelength 0.71073
_diffrn_reflns_av_R_equivalents 0.0540
_diffrn_reflns_av_unetI/netI 0.0378
_diffrn_reflns_Laue_measured_fraction_full 0.997
_diffrn_reflns_Laue_measured_fraction_max 0.990
_diffrn_reflns_limit_h_max 17
_diffrn_reflns_limit_h_min -17
_diffrn_reflns_limit_k_max 20
_diffrn_reflns_limit_k_min -20
_diffrn_reflns_limit_l_max 22
_diffrn_reflns_limit_l_min -10
_diffrn_reflns_number 13698
_diffrn_reflns_point_group_measured_fraction_full 0.997
_diffrn_reflns_point_group_measured_fraction_max 0.990
_diffrn_reflns_theta_full 25.242
_diffrn_reflns_theta_max 28.639
_diffrn_reflns_theta_min 2.062
_exptl_absorpt_coefficient_mu 0.836
_exptl_absorpt_correction_T_max 0.7457
_exptl_absorpt_correction_T_min 0.6455
_exptl_absorpt_correction_type multi-scan
_exptl_absorpt_process_details SADABS
_exptl_crystal_colour blue
_exptl_crystal_density_diffrn 1.581
_exptl_crystal_description prism
_exptl_crystal_F_000 1628
_exptl_crystal_size_max 0.26
_exptl_crystal_size_mid 0.11
_exptl_crystal_size_min 0.06
_refine_diff_density_max 0.743
_refine_diff_density_min -0.623
_refine_diff_density_rms 0.089
_refine_ls_extinction_method none
_refine_ls_goodness_of_fit_ref 1.163
_refine_ls_hydrogen_treatment mixed
_refine_ls_matrix_type full
_refine_ls_number_parameters 136
_refine_ls_number_reflns 2168
_refine_ls_number_restraints 9
_refine_ls_restrained_S_all 1.176
_refine_ls_R_factor_all 0.0623
_refine_ls_R_factor_gt 0.0580
_refine_ls_shift/su_max 0.000
_refine_ls_shift/su_mean 0.000
_refine_ls_structure_factor_coef Fsqd
_refine_ls_weighting_details 'w=1/[\s^2^(Fo^2^)+(0.0627P)^2^+13.6027P] where P=(Fo^2^+2Fc^2^)/3'
_refine_ls_weighting_scheme calc
_refine_ls_wR_factor_gt 0.1657
_refine_ls_wR_factor_ref 0.1683
_reflns_Friedel_coverage 0.000
_reflns_number_gt 1959
_reflns_number_total 2168
_reflns_threshold_expression 'I > 2\s(I)'
_cod_duplicate_entry 4510276
_cod_data_source_file compound_4.cif
_cod_data_source_block TRIALB1
_cod_depositor_comments
;
The following automatic conversions were performed:

'_space_group_crystal_system' value 'Orthorhombic' changed to
'orthorhombic' according to
/usr/data/users/saulius/automatic-downloads/current/ACS/lib/dictionaries/cif_core.dic
dictionary named 'cif_core.dic' version 2.4.2 from 2011-04-26.

Automatic conversion script
Id: cif_fix_values 2281 2013-09-26 08:29:07Z andrius 
;
_cod_database_code 4510281
_shelx_space_group_comment
;
The symmetry employed for this shelxl refinement is uniquely defined
by the following loop, which should always be used as a source of
symmetry information in preference to the above space-group names.
They are only intended as comments.
;
_shelxl_version_number 2013-3

loop_
_space_group_symop_operation_xyz
'x, y, z'
'-x, -y, z'
'-x, y, -z+1/2'
'x, -y, -z+1/2'
'x+1/2, y+1/2, z'
'-x+1/2, -y+1/2, z'
'-x+1/2, y+1/2, -z+1/2'
'x+1/2, -y+1/2, -z+1/2'
'-x, -y, -z'
'x, y, -z'
'x, -y, z-1/2'
'-x, y, z-1/2'
'-x+1/2, -y+1/2, -z'
'x+1/2, y+1/2, -z'
'x+1/2, -y+1/2, z-1/2'
'-x+1/2, y+1/2, z-1/2'

loop_
_atom_site_label
_atom_site_type_symbol
_atom_site_fract_x
_atom_site_fract_y
_atom_site_fract_z
_atom_site_U_iso_or_equiv
_atom_site_adp_type
_atom_site_occupancy
_atom_site_site_symmetry_order
_atom_site_calc_flag
_atom_site_refinement_flags_posn
_atom_site_refinement_flags_adp
_atom_site_refinement_flags_occupancy
Cu1 Cu 1.0000 0.0000 0.0000 0.0347(3) Uani 1 4 d S T P
P1 P 0.7500 0.2500 0.32214(6) 0.0338(3) Uani 1 2 d S T P
N1 N 0.7249(2) 0.16460(18) 0.26096(17) 0.0362(6) Uani 1 1 d . . .
H1 H 0.6652 0.1416 0.2651 0.043 Uiso 1 1 calc R U .
C11 C 0.7872(2) 0.12672(19) 0.20510(18) 0.0293(6) Uani 1 1 d . . .
C13 C 0.9426(2) 0.1133(2) 0.1344(2) 0.0362(7) Uani 1 1 d . . .
H13 H 1.0093 0.1325 0.1276 0.043 Uiso 1 1 calc R U .
C12 C 0.8854(2) 0.1538(2) 0.1925(2) 0.0344(7) Uani 1 1 d . . .
H12 H 0.9131 0.1995 0.2234 0.041 Uiso 1 1 calc R U .
C15 C 0.8151(3) 0.0208(2) 0.1010(2) 0.0408(8) Uani 1 1 d . . .
H15 H 0.7903 -0.0264 0.0703 0.049 Uiso 1 1 calc R U .
C16 C 0.7527(3) 0.0567(2) 0.1574(3) 0.0434(8) Uani 1 1 d . . .
H16 H 0.6872 0.0346 0.1640 0.052 Uiso 1 1 calc R U .
N14 N 0.9088(2) 0.04850(18) 0.08699(15) 0.0295(5) Uani 1 1 d . . .
O1 O 0.8460(2) 0.2356(2) 0.36502(15) 0.0507(7) Uani 1 1 d . . .
O2 O 1.1128(3) 0.1419(2) 0.0000 0.0372(8) Uani 1 2 d DS T P
H2 H 1.138(3) 0.179(2) 0.035(2) 0.066(15) Uiso 1 1 d D . .
N1S N 0.0053(11) 0.3623(10) 0.4536(11) 0.109(5) Uani 0.5 1 d D . P
C1S C 0.0041(10) 0.3714(11) 0.3878(15) 0.101(5) Uani 0.5 1 d . . P
H1S H 0.0458 0.3313 0.3607 0.121 Uiso 0.5 1 calc R U P
C2S C -0.0780(17) 0.4005(15) 0.5000 0.37(3) Uani 1 2 d DS T P
H2S1 H -0.0848 0.4651 0.5000 0.447 Uiso 1 2 calc R U P
H2S2 H -0.1421 0.3683 0.5000 0.447 Uiso 1 2 calc R U P
C3S C 0.0784(15) 0.3101(12) 0.5000 0.195(9) Uani 1 2 d DS T P
H3S1 H 0.1485 0.3304 0.5000 0.234 Uiso 1 2 calc R U P
H3S2 H 0.0705 0.2456 0.5000 0.234 Uiso 1 2 calc R U P
O3 O -0.0453(11) 0.4287(13) 0.3382(13) 0.180(7) Uani 0.5 1 d . . P
O4 O 0.5000 0.0906(14) 0.2500 0.255(8) Uani 1 2 d S TU P

loop_
_atom_site_aniso_label
_atom_site_aniso_U_11
_atom_site_aniso_U_22
_atom_site_aniso_U_33
_atom_site_aniso_U_23
_atom_site_aniso_U_13
_atom_site_aniso_U_12
Cu1 0.0389(4) 0.0520(5) 0.0132(3) 0.000 0.000 0.0265(4)
P1 0.0457(7) 0.0386(6) 0.0172(5) 0.000 0.000 0.0230(5)
N1 0.0380(14) 0.0321(13) 0.0384(15) -0.0018(11) 0.0159(12) 0.0068(11)
C11 0.0335(14) 0.0271(13) 0.0272(14) 0.0011(11) 0.0077(12) 0.0087(11)
C13 0.0287(14) 0.0478(18) 0.0320(16) -0.0093(14) 0.0052(12) 0.0004(13)
C12 0.0331(15) 0.0391(16) 0.0310(16) -0.0117(13) 0.0042(12) 0.0004(13)
C15 0.0390(17) 0.0385(17) 0.045(2) -0.0160(15) 0.0046(15) 0.0000(13)
C16 0.0348(16) 0.0400(18) 0.055(2) -0.0135(16) 0.0114(16) -0.0026(14)
N14 0.0316(12) 0.0372(13) 0.0198(11) -0.0036(10) 0.0016(10) 0.0114(10)
O1 0.0637(17) 0.0629(17) 0.0255(12) 0.0015(11) -0.0113(12) 0.0335(14)
O2 0.059(2) 0.0315(16) 0.0207(15) 0.000 0.000 -0.0104(15)
N1S 0.103(10) 0.087(8) 0.138(12) 0.051(9) -0.018(9) -0.012(7)
C1S 0.055(6) 0.084(9) 0.164(18) -0.016(11) -0.021(9) 0.001(6)
C2S 0.15(2) 0.129(16) 0.84(11) 0.000 0.000 0.020(14)
C3S 0.23(2) 0.155(16) 0.20(2) 0.000 0.000 -0.073(16)
O3 0.106(9) 0.225(17) 0.208(17) -0.086(14) -0.035(11) 0.050(10)
O4 0.245(9) 0.265(9) 0.254(9) 0.000 0.000(5) 0.000

loop_
_atom_type_symbol
_atom_type_description
_atom_type_scat_dispersion_real
_atom_type_scat_dispersion_imag
_atom_type_scat_source
C C 0.0033 0.0016 'International Tables Vol C Tables 4.2.6.8 and 6.1.1.4'
H H 0.0000 0.0000 'International Tables Vol C Tables 4.2.6.8 and 6.1.1.4'
N N 0.0061 0.0033 'International Tables Vol C Tables 4.2.6.8 and 6.1.1.4'
O O 0.0106 0.0060 'International Tables Vol C Tables 4.2.6.8 and 6.1.1.4'
P P 0.1023 0.0942 'International Tables Vol C Tables 4.2.6.8 and 6.1.1.4'
Cu Cu 0.3201 1.2651 'International Tables Vol C Tables 4.2.6.8 and 6.1.1.4'

loop_
_geom_angle_atom_site_label_1
_geom_angle_atom_site_label_2
_geom_angle_atom_site_label_3
_geom_angle
_geom_angle_site_symmetry_1
_geom_angle_site_symmetry_3
N14 Cu1 N14 180.00(19) 10 2_755
N14 Cu1 N14 88.06(15) 10 9_755
N14 Cu1 N14 91.94(15) 2_755 9_755
N14 Cu1 N14 91.94(15) 10 .
N14 Cu1 N14 88.06(15) 2_755 .
N14 Cu1 N14 180.0 9_755 .
N14 Cu1 O2 92.68(11) 10 .
N14 Cu1 O2 87.32(11) 2_755 .
N14 Cu1 O2 87.32(11) 9_755 .
N14 Cu1 O2 92.68(11) . .
O1 P1 O1 121.7(2) . 6_655
O1 P1 N1 110.89(15) . .
O1 P1 N1 103.86(16) 6_655 .
O1 P1 N1 103.85(16) . 6_655
O1 P1 N1 110.89(15) 6_655 6_655
N1 P1 N1 104.5(2) . 6_655
C11 N1 P1 128.1(2) . .
C11 N1 H1 116.0 . .
P1 N1 H1 116.0 . .
N1 C11 C12 123.3(3) . .
N1 C11 C16 120.5(3) . .
C12 C11 C16 116.2(3) . .
N14 C13 C12 124.1(3) . .
N14 C13 H13 118.0 . .
C12 C13 H13 118.0 . .
C13 C12 C11 119.8(3) . .
C13 C12 H12 120.1 . .
C11 C12 H12 120.1 . .
N14 C15 C16 124.2(3) . .
N14 C15 H15 117.9 . .
C16 C15 H15 117.9 . .
C15 C16 C11 119.8(3) . .
C15 C16 H16 120.1 . .
C11 C16 H16 120.1 . .
C15 N14 C13 115.9(3) . .
C15 N14 Cu1 124.7(2) . .
C13 N14 Cu1 119.4(2) . .
Cu1 O2 H2 137(3) . .
C1S N1S C2S 117.9(13) . .
C1S N1S C3S 126.9(17) . .
C2S N1S C3S 115.1(16) . .
C1S N1S N1S 172.8(13) . 10_556
C2S N1S N1S 58.0(8) . 10_556
C3S N1S N1S 58.0(9) . 10_556
N1S C1S O3 133.6(19) . .
N1S C1S H1S 113.2 . .
O3 C1S H1S 113.2 . .
N1S C2S N1S 64.1(16) 10_556 .
N1S C2S H2S1 117.3 10_556 .
N1S C2S H2S1 117.3 . .
N1S C2S H2S2 117.3 10_556 .
N1S C2S H2S2 117.3 . .
H2S1 C2S H2S2 114.4 . .
N1S C3S N1S 64.0(18) . 10_556
N1S C3S H3S1 117.3 . .
N1S C3S H3S1 117.3 10_556 .
N1S C3S H3S2 117.3 . .
N1S C3S H3S2 117.3 10_556 .
H3S1 C3S H3S2 114.4 . .
C1S O3 O4 105.4(14) . 6
O3 O4 O3 159(2) 8 6

loop_
_geom_bond_atom_site_label_1
_geom_bond_atom_site_label_2
_geom_bond_distance
_geom_bond_site_symmetry_2
Cu1 N14 2.017(3) 10
Cu1 N14 2.017(3) 2_755
Cu1 N14 2.017(3) 9_755
Cu1 N14 2.017(3) .
Cu1 O2 2.588(4) .
P1 O1 1.467(3) .
P1 O1 1.467(3) 6_655
P1 N1 1.666(3) .
P1 N1 1.666(3) 6_655
N1 C11 1.363(4) .
N1 H1 0.8600 .
C11 C12 1.371(5) .
C11 C16 1.390(5) .
C13 N14 1.326(4) .
C13 C12 1.367(4) .
C13 H13 0.9300 .
C12 H12 0.9300 .
C15 N14 1.322(5) .
C15 C16 1.358(5) .
C15 H15 0.9300 .
C16 H16 0.9300 .
O2 H2 0.875(10) .
N1S C1S 1.10(2) .
N1S C2S 1.458(15) .
N1S C3S 1.460(15) .
N1S N1S 1.55(4) 10_556
C1S O3 1.36(3) .
C1S H1S 0.9300 .
C2S N1S 1.458(15) 10_556
C2S H2S1 0.9700 .
C2S H2S2 0.9700 .
C3S N1S 1.460(15) 10_556
C3S H3S1 0.9700 .
C3S H3S2 0.9700 .
O3 O4 1.613(19) 6
O4 O3 1.613(19) 8
O4 O3 1.613(19) 6

loop_
_geom_hbond_atom_site_label_D
_geom_hbond_atom_site_label_H
_geom_hbond_atom_site_label_A
_geom_hbond_distance_DH
_geom_hbond_distance_HA
_geom_hbond_distance_DA
_geom_hbond_angle_DHA
_geom_hbond_site_symmetry_A
N1 H1 O3 0.86 2.25 3.030(15) 150.4 6
N1 H1 O4 0.86 2.32 3.164(8) 168.3 .
O2 H2 O1 0.875(10) 1.87(2) 2.705(3) 158(4) 3_755
